data_4032180
loop_
_publ_author_name
'Sahoo, Harekrishna'
'Mukherjee, Sayan'
'Grandhi, Gowri Sankar'
'Selvakumar, Jayaraman'
'Baidya, Mahiuddin'

_publ_section_title
;
 Copper Catalyzed C-N Cross-Coupling Reaction of Aryl Boronic Acids at
 Room Temperature through Chelation Assistance.
;
_journal_issue 5
_journal_name_full 'The Journal of organic chemistry'
_journal_page_first 2764
_journal_page_last 2771
_journal_paper_doi 10.1021/acs.joc.7b00002
_journal_volume 82
_journal_year 2017
_chemical_formula_sum 'C18 H14 N2 O'
_chemical_formula_weight 274.31
_space_group_crystal_system orthorhombic
_space_group_IT_number 61
_space_group_name_Hall '-P 2ac 2ab'
_space_group_name_H-M_alt 'P b c a'
_symmetry_space_group_name_Hall '-P 2ac 2ab'
_symmetry_space_group_name_H-M 'P b c a'
_atom_sites_solution_hydrogens geom
_audit_creation_method SHELXL-2014/7
_cell_angle_alpha 90
_cell_angle_beta 90
_cell_angle_gamma 90
_cell_formula_units_Z 8
_cell_length_a 17.3073(7)
_cell_length_b 9.4291(4)
_cell_length_c 17.5336(7)
_cell_measurement_reflns_used 3625
_cell_measurement_temperature 296(2)
_cell_measurement_theta_max 23.10
_cell_measurement_theta_min 2.60
_cell_volume 2861.3(2)
_computing_cell_refinement 'Bruker SAINT'
_computing_data_collection 'Bruker APEX2'
_computing_data_reduction 'Bruker SAINT'
_computing_molecular_graphics 'Bruker SHELXTL'
_computing_publication_material 'Bruker SHELXTL'
_computing_structure_refinement 'SHELXL-2014/7 (Sheldrick, 2014)'
_computing_structure_solution 'SHELXS-97 (Sheldrick 2008)'
_diffrn_ambient_temperature 296(2)
_diffrn_measured_fraction_theta_full 1.000
_diffrn_measured_fraction_theta_max 1.000
_diffrn_measurement_device_type 'Bruker APEX-II CCD'
_diffrn_measurement_method '\f and \w scans'
_diffrn_radiation_type MoK\a
_diffrn_radiation_wavelength 0.71073
_diffrn_reflns_av_R_equivalents 0.0432
_diffrn_reflns_av_unetI/netI 0.0264
_diffrn_reflns_Laue_measured_fraction_full 1.000
_diffrn_reflns_Laue_measured_fraction_max 1.000
_diffrn_reflns_limit_h_max 20
_diffrn_reflns_limit_h_min -20
_diffrn_reflns_limit_k_max 11
_diffrn_reflns_limit_k_min -11
_diffrn_reflns_limit_l_max 20
_diffrn_reflns_limit_l_min -20
_diffrn_reflns_number 19709
_diffrn_reflns_point_group_measured_fraction_full 1.000
_diffrn_reflns_point_group_measured_fraction_max 1.000
_diffrn_reflns_theta_full 24.996
_diffrn_reflns_theta_max 24.996
_diffrn_reflns_theta_min 2.323
_exptl_absorpt_coefficient_mu 0.080
_exptl_absorpt_correction_T_max 0.990
_exptl_absorpt_correction_T_min 0.980
_exptl_absorpt_correction_type multi-scan
_exptl_absorpt_process_details 'SADABS V2014/5(Bruker AXS.Inc)'
_exptl_crystal_colour colourless
_exptl_crystal_density_diffrn 1.274
_exptl_crystal_description Rectangular
_exptl_crystal_F_000 1152
_exptl_crystal_size_max 0.250
_exptl_crystal_size_mid 0.200
_exptl_crystal_size_min 0.120
_refine_diff_density_max 0.148
_refine_diff_density_min -0.155
_refine_diff_density_rms 0.034
_refine_ls_extinction_coef 0.0025(4)
_refine_ls_extinction_expression Fc^*^=kFc[1+0.001xFc^2^\l^3^/sin(2\q)]^-1/4^
_refine_ls_extinction_method 'SHELXL-2014/7 (Sheldrick 2014'
_refine_ls_goodness_of_fit_ref 1.053
_refine_ls_hydrogen_treatment constr
_refine_ls_matrix_type full
_refine_ls_number_parameters 191
_refine_ls_number_reflns 2524
_refine_ls_number_restraints 0
_refine_ls_restrained_S_all 1.053
_refine_ls_R_factor_all 0.0632
_refine_ls_R_factor_gt 0.0385
_refine_ls_shift/su_max 0.000
_refine_ls_shift/su_mean 0.000
_refine_ls_structure_factor_coef Fsqd
_refine_ls_weighting_details 'w=1/[\s^2^(Fo^2^)+(0.0429P)^2^+0.4761P] where P=(Fo^2^+2Fc^2^)/3'
_refine_ls_weighting_scheme calc
_refine_ls_wR_factor_gt 0.0875
_refine_ls_wR_factor_ref 0.1009
_reflns_Friedel_coverage 0.000
_reflns_number_gt 1787
_reflns_number_total 2524
_reflns_threshold_expression 'I > 2\s(I)'
_cod_data_source_file jo7b00002_si_002.cif
_cod_data_source_block 45
_cod_depositor_comments 'Adding full bibliography for 4032178--4032180.cif.'
_cod_database_code 4032180
_shelx_shelxl_version_number 2014/7
_shelx_space_group_comment
; 
The symmetry employed for this shelxl refinement is uniquely defined 
by the following loop, which should always be used as a source of 
symmetry information in preference to the above space-group names. 
They are only intended as comments. 
;
_shelx_estimated_absorpt_t_min 0.980
_shelx_estimated_absorpt_t_max 0.990

loop_
_space_group_symop_operation_xyz
'x, y, z'
'-x+1/2, -y, z+1/2'
'-x, y+1/2, -z+1/2'
'x+1/2, -y+1/2, -z'
'-x, -y, -z'
'x-1/2, y, -z-1/2'
'x, -y-1/2, z-1/2'
'-x-1/2, y-1/2, z'

loop_
_atom_site_label
_atom_site_type_symbol
_atom_site_fract_x
_atom_site_fract_y
_atom_site_fract_z
_atom_site_U_iso_or_equiv
_atom_site_adp_type
_atom_site_occupancy
_atom_site_site_symmetry_order
_atom_site_calc_flag
_atom_site_refinement_flags_posn
_atom_site_refinement_flags_adp
C1 C 0.14335(11) 0.3697(2) 0.37508(10) 0.0557(5) Uani 1 1 d . .
H1 H 0.1566 0.4462 0.3443 0.067 Uiso 1 1 calc R U
C2 C 0.09729(11) 0.3885(2) 0.43887(11) 0.0633(5) Uani 1 1 d . .
H2 H 0.0793 0.4782 0.4520 0.076 Uiso 1 1 calc R U
C3 C 0.07870(11) 0.2732(2) 0.48222(11) 0.0606(5) Uani 1 1 d . .
H3 H 0.0477 0.2827 0.5253 0.073 Uiso 1 1 calc R U
C4 C 0.10663(11) 0.1437(2) 0.46091(10) 0.0603(5) Uani 1 1 d . .
H4 H 0.0935 0.0657 0.4907 0.072 Uiso 1 1 calc R U
C5 C 0.16891(9) 0.23528(18) 0.35839(9) 0.0432(4) Uani 1 1 d . .
C6 C 0.22447(9) 0.21029(19) 0.29435(10) 0.0481(5) Uani 1 1 d . .
C7 C 0.25746(9) 0.25015(17) 0.16123(9) 0.0422(4) Uani 1 1 d . .
C8 C 0.32663(10) 0.32114(19) 0.16875(11) 0.0575(5) Uani 1 1 d . .
H8 H 0.3379 0.3701 0.2134 0.069 Uiso 1 1 calc R U
C9 C 0.37910(12) 0.3189(2) 0.10930(14) 0.0719(6) Uani 1 1 d . .
H9 H 0.4262 0.3653 0.1145 0.086 Uiso 1 1 calc R U
C10 C 0.36232(12) 0.2490(2) 0.04294(13) 0.0715(6) Uani 1 1 d . .
H10 H 0.3977 0.2492 0.0030 0.086 Uiso 1 1 calc R U
C11 C 0.29336(12) 0.1788(2) 0.03534(11) 0.0679(6) Uani 1 1 d . .
H11 H 0.2818 0.1316 -0.0098 0.082 Uiso 1 1 calc R U
C12 C 0.24107(10) 0.1782(2) 0.09485(10) 0.0548(5) Uani 1 1 d . .
H12 H 0.1947 0.1291 0.0901 0.066 Uiso 1 1 calc R U
C13 C 0.12298(8) 0.28249(16) 0.20351(8) 0.0370(4) Uani 1 1 d . .
C14 C 0.10515(9) 0.41283(17) 0.17262(9) 0.0426(4) Uani 1 1 d . .
H14 H 0.1438 0.4799 0.1649 0.051 Uiso 1 1 calc R U
C15 C 0.02953(9) 0.44326(19) 0.15326(9) 0.0476(4) Uani 1 1 d . .
H15 H 0.0174 0.5309 0.1321 0.057 Uiso 1 1 calc R U
C16 C -0.02800(9) 0.34502(19) 0.16499(9) 0.0490(5) Uani 1 1 d . .
H16 H -0.0787 0.3661 0.1517 0.059 Uiso 1 1 calc R U
C17 C -0.01025(10) 0.21571(19) 0.19631(10) 0.0499(5) Uani 1 1 d . .
H17 H -0.0492 0.1497 0.2050 0.060 Uiso 1 1 calc R U
C18 C 0.06555(9) 0.18309(18) 0.21514(9) 0.0445(4) Uani 1 1 d . .
H18 H 0.0776 0.0947 0.2355 0.053 Uiso 1 1 calc R U
N1 N 0.15145(9) 0.12173(15) 0.40022(8) 0.0535(4) Uani 1 1 d . .
N2 N 0.20223(7) 0.25114(14) 0.22261(7) 0.0423(4) Uani 1 1 d . .
O1 O 0.28873(8) 0.16198(16) 0.30694(8) 0.0782(5) Uani 1 1 d . .

loop_
_atom_site_aniso_label
_atom_site_aniso_U_11
_atom_site_aniso_U_22
_atom_site_aniso_U_33
_atom_site_aniso_U_23
_atom_site_aniso_U_13
_atom_site_aniso_U_12
C1 0.0574(12) 0.0520(11) 0.0577(11) 0.0116(9) -0.0016(9) -0.0018(9)
C2 0.0642(13) 0.0650(13) 0.0606(12) -0.0089(11) -0.0053(11) 0.0085(10)
C3 0.0506(12) 0.0885(16) 0.0428(11) 0.0003(11) -0.0024(9) -0.0047(11)
C4 0.0648(13) 0.0703(13) 0.0458(11) 0.0104(10) 0.0006(9) -0.0185(11)
C5 0.0386(9) 0.0485(11) 0.0426(9) 0.0083(8) -0.0078(8) -0.0021(8)
C6 0.0374(10) 0.0534(11) 0.0534(11) 0.0175(8) -0.0016(8) 0.0061(8)
C7 0.0316(9) 0.0454(10) 0.0497(10) 0.0121(8) 0.0032(8) 0.0078(7)
C8 0.0457(11) 0.0578(12) 0.0692(12) -0.0017(10) 0.0106(9) -0.0064(9)
C9 0.0456(12) 0.0740(14) 0.0961(17) 0.0060(13) 0.0219(12) -0.0081(10)
C10 0.0568(13) 0.0894(16) 0.0683(14) 0.0158(12) 0.0245(11) 0.0139(12)
C11 0.0556(13) 0.0976(16) 0.0506(11) 0.0024(11) 0.0020(10) 0.0181(12)
C12 0.0358(10) 0.0759(13) 0.0527(11) 0.0059(10) -0.0031(9) 0.0051(9)
C13 0.0296(8) 0.0430(9) 0.0383(9) 0.0029(7) 0.0023(7) 0.0027(7)
C14 0.0380(9) 0.0423(9) 0.0475(9) 0.0052(8) 0.0019(8) -0.0014(7)
C15 0.0436(10) 0.0511(10) 0.0481(10) 0.0040(8) 0.0000(8) 0.0134(8)
C16 0.0315(9) 0.0685(13) 0.0470(10) -0.0037(9) -0.0010(8) 0.0075(8)
C17 0.0357(9) 0.0600(12) 0.0539(11) -0.0017(9) 0.0027(8) -0.0093(8)
C18 0.0415(10) 0.0409(9) 0.0510(10) 0.0045(8) 0.0033(8) -0.0013(7)
N1 0.0626(10) 0.0517(9) 0.0463(8) 0.0110(7) -0.0017(8) -0.0084(7)
N2 0.0300(7) 0.0525(9) 0.0444(8) 0.0110(7) 0.0017(6) 0.0053(6)
O1 0.0502(8) 0.1074(12) 0.0769(9) 0.0405(8) 0.0025(7) 0.0295(8)

loop_
_atom_type_symbol
_atom_type_description
_atom_type_scat_dispersion_real
_atom_type_scat_dispersion_imag
_atom_type_scat_source
C C 0.0033 0.0016 'International Tables Vol C Tables 4.2.6.8 and 6.1.1.4'
H H 0.0000 0.0000 'International Tables Vol C Tables 4.2.6.8 and 6.1.1.4'
N N 0.0061 0.0033 'International Tables Vol C Tables 4.2.6.8 and 6.1.1.4'
O O 0.0106 0.0060 'International Tables Vol C Tables 4.2.6.8 and 6.1.1.4'

loop_
_geom_angle_atom_site_label_1
_geom_angle_atom_site_label_2
_geom_angle_atom_site_label_3
_geom_angle
C5 C1 C2 118.38(17)
C5 C1 H1 120.8
C2 C1 H1 120.8
C3 C2 C1 118.93(18)
C3 C2 H2 120.5
C1 C2 H2 120.5
C2 C3 C4 118.45(18)
C2 C3 H3 120.8
C4 C3 H3 120.8
N1 C4 C3 124.28(18)
N1 C4 H4 117.9
C3 C4 H4 117.9
N1 C5 C1 123.43(16)
N1 C5 C6 115.60(15)
C1 C5 C6 120.78(15)
O1 C6 N2 121.75(16)
O1 C6 C5 120.52(15)
N2 C6 C5 117.63(14)
C12 C7 C8 119.95(16)
C12 C7 N2 119.90(15)
C8 C7 N2 120.15(16)
C7 C8 C9 119.42(19)
C7 C8 H8 120.3
C9 C8 H8 120.3
C10 C9 C8 120.59(19)
C10 C9 H9 119.7
C8 C9 H9 119.7
C9 C10 C11 120.00(19)
C9 C10 H10 120.0
C11 C10 H10 120.0
C10 C11 C12 119.9(2)
C10 C11 H11 120.0
C12 C11 H11 120.0
C7 C12 C11 120.11(18)
C7 C12 H12 119.9
C11 C12 H12 119.9
C14 C13 C18 120.14(15)
C14 C13 N2 119.13(13)
C18 C13 N2 120.73(14)
C13 C14 C15 119.58(15)
C13 C14 H14 120.2
C15 C14 H14 120.2
C16 C15 C14 120.60(16)
C16 C15 H15 119.7
C14 C15 H15 119.7
C17 C16 C15 119.75(15)
C17 C16 H16 120.1
C15 C16 H16 120.1
C16 C17 C18 120.27(15)
C16 C17 H17 119.9
C18 C17 H17 119.9
C13 C18 C17 119.66(15)
C13 C18 H18 120.2
C17 C18 H18 120.2
C5 N1 C4 116.53(16)
C6 N2 C7 119.86(13)
C6 N2 C13 122.52(13)
C7 N2 C13 117.33(12)

loop_
_geom_bond_atom_site_label_1
_geom_bond_atom_site_label_2
_geom_bond_distance
C1 C5 1.374(2)
C1 C2 1.385(3)
C1 H1 0.9300
C2 C3 1.365(3)
C2 H2 0.9300
C3 C4 1.366(3)
C3 H3 0.9300
C4 N1 1.333(2)
C4 H4 0.9300
C5 N1 1.333(2)
C5 C6 1.497(2)
C6 O1 1.2219(19)
C6 N2 1.371(2)
C7 C12 1.377(2)
C7 C8 1.378(2)
C7 N2 1.439(2)
C8 C9 1.383(3)
C8 H8 0.9300
C9 C10 1.368(3)
C9 H9 0.9300
C10 C11 1.371(3)
C10 H10 0.9300
C11 C12 1.381(2)
C11 H11 0.9300
C12 H12 0.9300
C13 C14 1.378(2)
C13 C18 1.381(2)
C13 N2 1.4426(19)
C14 C15 1.382(2)
C14 H14 0.9300
C15 C16 1.375(2)
C15 H15 0.9300
C16 C17 1.372(2)
C16 H16 0.9300
C17 C18 1.387(2)
C17 H17 0.9300
C18 H18 0.9300

loop_
_geom_torsion_atom_site_label_1
_geom_torsion_atom_site_label_2
_geom_torsion_atom_site_label_3
_geom_torsion_atom_site_label_4
_geom_torsion
C5 C1 C2 C3 -0.4(3)
C1 C2 C3 C4 0.2(3)
C2 C3 C4 N1 0.2(3)
C2 C1 C5 N1 0.3(3)
C2 C1 C5 C6 -174.53(16)
N1 C5 C6 O1 -58.0(2)
C1 C5 C6 O1 117.2(2)
N1 C5 C6 N2 125.75(17)
C1 C5 C6 N2 -59.0(2)
C12 C7 C8 C9 -0.2(3)
N2 C7 C8 C9 179.89(16)
C7 C8 C9 C10 1.1(3)
C8 C9 C10 C11 -0.9(3)
C9 C10 C11 C12 -0.3(3)
C8 C7 C12 C11 -1.0(3)
N2 C7 C12 C11 178.98(16)
C10 C11 C12 C7 1.2(3)
C18 C13 C14 C15 -0.1(2)
N2 C13 C14 C15 179.21(14)
C13 C14 C15 C16 0.4(2)
C14 C15 C16 C17 0.1(2)
C15 C16 C17 C18 -0.9(2)
C14 C13 C18 C17 -0.7(2)
N2 C13 C18 C17 -179.99(15)
C16 C17 C18 C13 1.2(2)
C1 C5 N1 C4 0.1(2)
C6 C5 N1 C4 175.17(15)
C3 C4 N1 C5 -0.4(3)
O1 C6 N2 C7 -5.9(3)
C5 C6 N2 C7 170.35(14)
O1 C6 N2 C13 167.81(16)
C5 C6 N2 C13 -16.0(2)
C12 C7 N2 C6 126.47(18)
C8 C7 N2 C6 -53.6(2)
C12 C7 N2 C13 -47.5(2)
C8 C7 N2 C13 132.43(16)
C14 C13 N2 C6 124.06(17)
C18 C13 N2 C6 -56.6(2)
C14 C13 N2 C7 -62.11(19)
C18 C13 N2 C7 117.21(16)
